data_2003753
loop_
_publ_author_name
'Cao, R.'
'Jiang, F.'
'Hong, M.'
'Li, H.'
'Liu, H.'

_publ_section_title
;Bis(phenylthiolato-<i>S</i>)bis(tri-<i>n</i>-butylphosphine-<i>P</i>)nickel(II),
 [Ni(SPh)~2~(P^<i>n^</i>Bu~3~)~2~]
;
_journal_issue 8
_journal_name_full 'Acta Crystallographica Section C'
_journal_page_first 1552
_journal_page_last 1554
_journal_paper_doi 10.1107/S0108270194014940
_journal_volume 51
_journal_year 1995
_chemical_formula_moiety 'C36 H64 Ni1 P2 S2'
_chemical_formula_sum 'C36 H64 Ni P2 S2'
_chemical_formula_weight 681.70
_space_group_IT_number 2
_symmetry_cell_setting triclinic
_symmetry_space_group_name_Hall '-P 1'
_symmetry_space_group_name_H-M 'P -1'
_atom_type_scat_source IntTabIV
_cell_angle_alpha 93.23(3)
_cell_angle_beta 96.52(3)
_cell_angle_gamma 78.22(2)
_cell_formula_units_Z 1
_cell_length_a 10.259(3)
_cell_length_b 12.016(4)
_cell_length_c 8.420(3)
_cell_measurement_reflns_used 20
_cell_measurement_temperature 296
_cell_measurement_theta_max 12
_cell_measurement_theta_min 6
_cell_volume 1008.9(6)
_diffrn_measurement_device 'MSC/Rigaku AFC-5R'
_diffrn_measurement_method \w/2\q
_diffrn_radiation_type MoK\a
_diffrn_radiation_wavelength 0.71073
_diffrn_reflns_av_R_equivalents 0.025
_diffrn_reflns_limit_h_max 12
_diffrn_reflns_limit_h_min 0
_diffrn_reflns_limit_k_max 14
_diffrn_reflns_limit_k_min 13
_diffrn_reflns_limit_l_max 9
_diffrn_reflns_limit_l_min -10
_diffrn_reflns_number 3750
_diffrn_reflns_theta_max 25
_diffrn_standards_decay_% 0
_diffrn_standards_interval_count 250
_diffrn_standards_number 3
_exptl_absorpt_coefficient_mu 0.6802
_exptl_absorpt_correction_T_max 1.000
_exptl_absorpt_correction_T_min 0.891
_exptl_absorpt_correction_type empirical
_exptl_crystal_colour 'brown red'
_exptl_crystal_density_diffrn 1.122
_exptl_crystal_description rectangular
_exptl_crystal_size_max 0.7
_exptl_crystal_size_mid 0.5
_exptl_crystal_size_min 0.4
_refine_diff_density_max 0.43
_refine_diff_density_min -0.42
_refine_ls_extinction_method none
_refine_ls_goodness_of_fit_obs 1.55
_refine_ls_hydrogen_treatment 'H atoms not located'
_refine_ls_number_parameters 187
_refine_ls_number_reflns 2788
_refine_ls_R_factor_obs 0.050
_refine_ls_shift/esd_max 0.10
_refine_ls_structure_factor_coef F
_refine_ls_weighting_scheme unit
_refine_ls_wR_factor_obs 0.063
_reflns_number_observed 2788
_reflns_number_total 3689
_reflns_observed_criterion I>3\s(I)
_cod_data_source_file bk1083.cif
_cod_data_source_block bk1083a
_cod_original_cell_volume 1008.93
_cod_original_formula_sum 'C36 H64 Ni1 P2 S2'
_cod_database_code 2003753

loop_
_symmetry_equiv_pos_as_xyz
x,y,z
-x,-y,-z

loop_
_atom_site_label
_atom_site_fract_x
_atom_site_fract_y
_atom_site_fract_z
_atom_site_B_iso_or_equiv
Ni 0 0 0 3.19(3)
S .1380(3) -.0785(2) .2035(3) 4.25(6)
P -.0769(2) .1383(2) .1761(3) 3.42(5)
C(1) .0947(10) -.2074(7) .2421(10) 4.2(2)
C(2) -.0360(10) -.2264(8) .2016(10) 5.6(3)
C(3) -.0666(10) -.3349(9) .2301(10) 7.3(3)
C(4) .0306(10) -.4198(9) .3025(10) 8.4(4)
C(5) .160(2) -.3996(9) .3437(10) 8.1(4)
C(6) .1946(10) -.2923(8) .3145(10) 5.7(3)
C(11) -.1875(10) .2681(7) .1022(10) 4.2(2)
C(12) -.2508(10) .3530(7) .2320(10) 4.6(2)
C(13) -.3435(10) .4557(8) .1456(10) 6.1(3)
C(14) -.4056(10) .5472(9) .2710(10) 7.4(3)
C(21) -.1735(9) .0792(8) .3112(10) 4.3(2)
C(22) -.2978(9) .0431(8) .2131(10) 4.9(2)
C(23) -.3634(10) -.0238(10) .3262(10) 7.7(3)
C(24) -.4779(10) -.0721(10) .2297(20) 10.0(4)
C(31) .0507(9) .1894(7) .3201(10) 4.2(2)
C(32) .1555(10) .2317(8) .2270(10) 5.7(3)
C(33) .2664(10) .2643(10) .3455(10) 7.1(3)
C(34) .3699(10) .3053(10) .255(2) 9.6(4)

loop_
_geom_angle_atom_site_label_1
_geom_angle_atom_site_label_2
_geom_angle_atom_site_label_3
_geom_angle_site_symmetry_3
_geom_angle
_geom_angle_publ_flag
S Ni S 2_555 180.01(2) yes
S Ni P . 86.29(8) yes
S Ni P 2_555 93.71(8) yes
P Ni P 2_555 180.010(10) yes
Ni S C(1) . 108.4(3) yes
Ni P C(11) . 119.1(2) yes
Ni P C(21) . 108.1(3) yes
Ni P C(31) . 116.4(3) yes
C(11) P C(21) . 105.4(4) no
C(11) P C(31) . 104.4(4) no
C(21) P C(31) . 101.6(3) no
S C(1) C(2) . 121.5(6) no
S C(1) C(6) . 118.1(7) no
C(2) C(1) C(6) . 120.4(8) no
C(1) C(2) C(3) . 119.9(9) no
C(2) C(3) C(4) . 121(2) no
C(3) C(4) C(5) . 119.0(10) no
C(4) C(5) C(6) . 122(2) no
C(1) C(6) C(5) . 118.2(10) no
P C(11) C(12) . 115.9(6) no
C(11) C(12) C(13) . 108.0(6) no
C(12) C(13) C(14) . 110.4(8) no
P C(21) C(22) . 109.7(5) no
C(21) C(22) C(23) . 107.8(6) no
C(22) C(23) C(24) . 109.7(9) no
P C(31) C(32) . 110.1(5) no
C(31) C(32) C(33) . 109.8(7) no
C(32) C(33) C(34) . 110.1(8) no

loop_
_geom_bond_atom_site_label_1
_geom_bond_atom_site_label_2
_geom_bond_distance
_geom_bond_publ_flag
Ni S 2.217(2) yes
Ni P 2.245(2) yes
S C(1) 1.754(8) yes
P C(11) 1.825(7) yes
P C(21) 1.848(8) yes
P C(31) 1.855(7) yes
C(1) C(2) 1.407(10) no
C(1) C(6) 1.40(2) no
C(2) C(3) 1.454(10) no
C(3) C(4) 1.387(10) no
C(4) C(5) 1.40(2) no
C(5) C(6) 1.449(10) no
C(11) C(12) 1.557(9) no
C(12) C(13) 1.56(2) no
C(13) C(14) 1.58(2) no
C(21) C(22) 1.56(2) no
C(22) C(23) 1.57(2) no
C(23) C(24) 1.545(10) no
C(31) C(32) 1.58(2) no
C(32) C(33) 1.524(10) no
C(33) C(34) 1.546(10) no
